data_7135287
loop_
_publ_author_name
'Cao, Phuong Anh'
'Phung, Alice C.'
'Schwirzke, Ella L.'
'Fettinger, James C.'
'Rusmore, Theo A. H.'
'Mears, Kristian L.'
'Vasko, Petra'
'Power, Philip P.'

_publ_section_title
;
 Ammonia reactivity with ferriotetrylenes: a structural snapshot of a
 highly dynamic process.
;
_journal_issue 96
_journal_name_full 'Chemical communications (Cambridge, England)'
_journal_page_first 19092
_journal_page_last 19095
_journal_paper_doi 10.1039/d5cc04597e
_journal_volume 61
_journal_year 2025
_chemical_formula_moiety 'C37 H45 Fe N O2 Sn'
_chemical_formula_sum 'C37 H45 Fe N O2 Sn'
_chemical_formula_weight 710.28
_space_group_crystal_system orthorhombic
_space_group_IT_number 19
_space_group_name_Hall 'P 2ac 2ab'
_space_group_name_H-M_alt 'P 21 21 21'
_atom_sites_solution_hydrogens mixed
_atom_sites_solution_primary dual
_audit_creation_method SHELXL-2019/1
_audit_update_record
;
2025-06-27 deposited with the CCDC.	2025-10-22 downloaded from the CCDC.
;
_cell_angle_alpha 90
_cell_angle_beta 90
_cell_angle_gamma 90
_cell_formula_units_Z 4
_cell_length_a 10.7163(19)
_cell_length_b 14.799(3)
_cell_length_c 21.254(4)
_cell_measurement_reflns_used 3460
_cell_measurement_temperature 90(2)
_cell_measurement_theta_max 20.10
_cell_measurement_theta_min 2.35
_cell_volume 3370.7(11)
_computing_cell_refinement 'SAINT (8.38a) (Bruker, 2017)'
_computing_data_collection 'Apex3 (2019.1) (Bruker, 2019)'
_computing_data_reduction 'SAINT (8.38a) (Bruker, 2017)'
_computing_molecular_graphics 'Bruker SHELXTL'
_computing_publication_material 'Bruker SHELXTL'
_computing_structure_refinement 'SHELXL-2019/1 (Sheldrick, 2019)'
_computing_structure_solution 'SHELXT (Sheldrick, 2015) Acta Cryst., A71, 3-8'
_diffrn_ambient_temperature 90(2)
_diffrn_measured_fraction_theta_full 1.000
_diffrn_measured_fraction_theta_max 0.995
_diffrn_measurement_device_type 'Bruker APEX-II CCD'
_diffrn_measurement_method '\f and \w scans'
_diffrn_radiation_type MoK\a
_diffrn_radiation_wavelength 0.71073
_diffrn_reflns_av_R_equivalents 0.1553
_diffrn_reflns_av_unetI/netI 0.1168
_diffrn_reflns_Laue_measured_fraction_full 1.000
_diffrn_reflns_Laue_measured_fraction_max 0.995
_diffrn_reflns_limit_h_max 13
_diffrn_reflns_limit_h_min -12
_diffrn_reflns_limit_k_max 17
_diffrn_reflns_limit_k_min -17
_diffrn_reflns_limit_l_max 25
_diffrn_reflns_limit_l_min -25
_diffrn_reflns_number 24969
_diffrn_reflns_point_group_measured_fraction_full 1.000
_diffrn_reflns_point_group_measured_fraction_max 0.994
_diffrn_reflns_theta_full 25.242
_diffrn_reflns_theta_max 25.614
_diffrn_reflns_theta_min 1.677
_exptl_absorpt_coefficient_mu 1.203
_exptl_absorpt_correction_T_max 0.6804
_exptl_absorpt_correction_T_min 0.5788
_exptl_absorpt_correction_type multi-scan
_exptl_absorpt_process_details 'SADABS 2016/2 (Sheldrick, 2016)'
_exptl_crystal_colour orange
_exptl_crystal_density_diffrn 1.400
_exptl_crystal_description block
_exptl_crystal_F_000 1464
_exptl_crystal_size_max 0.181
_exptl_crystal_size_mid 0.142
_exptl_crystal_size_min 0.097
_refine_diff_density_max 0.717
_refine_diff_density_min -0.746
_refine_diff_density_rms 0.124
_refine_ls_abs_structure_details
; 
 Flack x determined using 1487 quotients [(I+)-(I-)]/[(I+)+(I-)] 
 (Parsons, Flack and Wagner, Acta Cryst. B69 (2013) 249-259). 
;
_refine_ls_abs_structure_Flack 0.04(3)
_refine_ls_extinction_method none
_refine_ls_goodness_of_fit_ref 1.009
_refine_ls_hydrogen_treatment mixed
_refine_ls_matrix_type full
_refine_ls_number_parameters 396
_refine_ls_number_reflns 6307
_refine_ls_number_restraints 2
_refine_ls_restrained_S_all 1.009
_refine_ls_R_factor_all 0.0952
_refine_ls_R_factor_gt 0.0537
_refine_ls_shift/su_max 0.001
_refine_ls_shift/su_mean 0.000
_refine_ls_structure_factor_coef Fsqd
_refine_ls_weighting_details 'w=1/[\s^2^(Fo^2^)+(0.0255P)^2^+4.4652P] where P=(Fo^2^+2Fc^2^)/3'
_refine_ls_weighting_scheme calc
_refine_ls_wR_factor_gt 0.0889
_refine_ls_wR_factor_ref 0.1042
_reflns_Friedel_coverage 0.779
_reflns_Friedel_fraction_full 1.000
_reflns_Friedel_fraction_max 0.993
_reflns_number_gt 4477
_reflns_number_total 6307
_reflns_threshold_expression 'I > 2\s(I)'
_cod_data_source_file d5cc04597e4.cif
_cod_data_source_block CAO75FMI
_cod_depositor_comments
;
The following automatic conversions were performed:

data item '_exptl_absorpt_correction_type' value 'Multi-scan' was
changed to 'multi-scan' in accordance with the
/home/data/users/saulius/crontab/automatic-downloads/current/RSC/lib/dictionaries/cif_core.dic
dictionary named 'cif_core.dic' version 2.4.2 last updated on
2011-04-26.

Automatic conversion script
Id: cif_fix_values 8170 2020-07-09 18:12:32Z antanas 
;
_cod_original_cell_volume 3370.7(10)
_cod_database_code 7135287
_shelx_shelxl_version_number 2019/1
_shelx_space_group_comment
; 
The symmetry employed for this shelxl refinement is uniquely defined 
by the following loop, which should always be used as a source of 
symmetry information in preference to the above space-group names. 
They are only intended as comments. 
;
_shelx_estimated_absorpt_t_min 0.812
_shelx_estimated_absorpt_t_max 0.892

loop_
_space_group_symop_operation_xyz
'x, y, z'
'-x+1/2, -y, z+1/2'
'-x, y+1/2, -z+1/2'
'x+1/2, -y+1/2, -z'

loop_
_atom_site_label
_atom_site_type_symbol
_atom_site_fract_x
_atom_site_fract_y
_atom_site_fract_z
_atom_site_U_iso_or_equiv
_atom_site_adp_type
_atom_site_occupancy
_atom_site_site_symmetry_order
_atom_site_calc_flag
_atom_site_refinement_flags_posn
_atom_site_refinement_flags_adp
_atom_site_refinement_flags_occupancy
_atom_site_disorder_assembly
_atom_site_disorder_group
Sn1 Sn 0.34053(7) 0.38391(5) 0.56998(3) 0.02128(18) Uani 1 1 d . . . . .
H1 H 0.222(8) 0.310(6) 0.557(4) 0.032 Uiso 1 1 d . U . . .
Fe1 Fe 0.55586(14) 0.42203(10) 0.51258(7) 0.0221(4) Uani 1 1 d . . . . .
C1 C 0.3024(9) 0.4911(7) 0.6454(5) 0.024(3) Uani 1 1 d . . . . .
N1 N 0.4221(9) 0.2620(7) 0.6350(5) 0.030(2) Uani 1 1 d D . . . .
H1A H 0.489(6) 0.283(7) 0.652(5) 0.045 Uiso 1 1 d D U . . .
H1B H 0.361(7) 0.231(6) 0.651(5) 0.045 Uiso 1 1 d D U . . .
C2 C 0.2379(9) 0.5669(7) 0.6217(5) 0.019(2) Uani 1 1 d . . . . .
C3 C 0.1942(9) 0.6341(7) 0.6624(5) 0.026(3) Uani 1 1 d . . . . .
H3 H 0.152797 0.685325 0.645339 0.031 Uiso 1 1 calc R U . . .
C4 C 0.2099(10) 0.6276(8) 0.7268(4) 0.028(3) Uani 1 1 d . . . . .
H4 H 0.181049 0.673997 0.754019 0.033 Uiso 1 1 calc R U . . .
C5 C 0.2689(10) 0.5513(7) 0.7506(5) 0.025(3) Uani 1 1 d . . . . .
H5 H 0.280089 0.545385 0.794749 0.030 Uiso 1 1 calc R U . . .
C6 C 0.3124(9) 0.4828(7) 0.7105(5) 0.024(3) Uani 1 1 d . . . . .
C7 C 0.2101(8) 0.5767(7) 0.5523(4) 0.014(2) Uani 1 1 d . . . . .
C8 C 0.2726(9) 0.6411(6) 0.5150(5) 0.016(2) Uani 1 1 d . . . . .
C9 C 0.2468(10) 0.6465(7) 0.4507(5) 0.023(3) Uani 1 1 d . . . . .
H9 H 0.289322 0.689547 0.425394 0.028 Uiso 1 1 calc R U . . .
C10 C 0.1609(11) 0.5904(6) 0.4240(5) 0.029(3) Uani 1 1 d . . . . .
H10 H 0.146581 0.592933 0.379963 0.034 Uiso 1 1 calc R U . . .
C11 C 0.0950(10) 0.5304(7) 0.4600(5) 0.022(3) Uani 1 1 d . . . . .
H11 H 0.033758 0.493261 0.440554 0.027 Uiso 1 1 calc R U . . .
C12 C 0.1154(10) 0.5225(7) 0.5239(5) 0.023(3) Uani 1 1 d . . . . .
C13 C 0.3620(10) 0.7091(7) 0.5430(5) 0.025(3) Uani 1 1 d . . . . .
H13 H 0.387874 0.686077 0.585230 0.030 Uiso 1 1 calc R U . . .
C14 C 0.4792(10) 0.7249(7) 0.5050(6) 0.034(3) Uani 1 1 d . . . . .
H14A H 0.513588 0.666690 0.491459 0.051 Uiso 1 1 calc R U . . .
H14B H 0.540749 0.756662 0.530920 0.051 Uiso 1 1 calc R U . . .
H14C H 0.459194 0.761562 0.467936 0.051 Uiso 1 1 calc R U . . .
C15 C 0.2950(10) 0.7996(7) 0.5530(5) 0.031(3) Uani 1 1 d . . . . .
H15A H 0.351681 0.842121 0.573845 0.046 Uiso 1 1 calc R U . . .
H15B H 0.221102 0.790244 0.579317 0.046 Uiso 1 1 calc R U . . .
H15C H 0.269577 0.824364 0.512178 0.046 Uiso 1 1 calc R U . . .
C16 C 0.0275(9) 0.4653(6) 0.5651(6) 0.025(2) Uani 1 1 d . . . . .
H16 H 0.075326 0.443711 0.602573 0.031 Uiso 1 1 calc R U . . .
C17 C -0.0804(10) 0.5243(8) 0.5882(6) 0.038(3) Uani 1 1 d . . . . .
H17A H -0.127095 0.547504 0.551970 0.057 Uiso 1 1 calc R U . . .
H17B H -0.047281 0.575061 0.612648 0.057 Uiso 1 1 calc R U . . .
H17C H -0.136081 0.488172 0.614757 0.057 Uiso 1 1 calc R U . . .
C18 C -0.0222(10) 0.3829(8) 0.5297(5) 0.037(3) Uani 1 1 d . . . . .
H18A H -0.066223 0.343148 0.559164 0.056 Uiso 1 1 calc R U . . .
H18B H 0.047629 0.350088 0.510678 0.056 Uiso 1 1 calc R U . . .
H18C H -0.079840 0.402728 0.496704 0.056 Uiso 1 1 calc R U . . .
C19 C 0.3595(9) 0.3994(7) 0.7427(4) 0.021(2) Uani 1 1 d . . . . .
C20 C 0.2733(10) 0.3311(7) 0.7585(5) 0.023(3) Uani 1 1 d . . . . .
C21 C 0.3176(12) 0.2525(7) 0.7881(5) 0.032(3) Uani 1 1 d . . . . .
H21 H 0.260161 0.206219 0.799132 0.038 Uiso 1 1 calc R U . . .
C22 C 0.4432(12) 0.2407(8) 0.8017(5) 0.033(3) Uani 1 1 d . . . . .
H22 H 0.472097 0.186373 0.820531 0.040 Uiso 1 1 calc R U . . .
C23 C 0.5251(11) 0.3094(8) 0.7872(5) 0.032(3) Uani 1 1 d . . . . .
H23 H 0.610817 0.302141 0.797293 0.038 Uiso 1 1 calc R U . . .
C24 C 0.4871(9) 0.3884(8) 0.7585(4) 0.021(2) Uani 1 1 d . . . . .
C25 C 0.1335(10) 0.3406(8) 0.7460(5) 0.030(3) Uani 1 1 d . . . . .
H25 H 0.121849 0.399418 0.723597 0.036 Uiso 1 1 calc R U . . .
C26 C 0.0842(14) 0.2685(12) 0.7030(7) 0.087(6) Uani 1 1 d . . . . .
H26A H 0.097680 0.209090 0.722155 0.131 Uiso 1 1 calc R U . . .
H26B H 0.128080 0.271473 0.662592 0.131 Uiso 1 1 calc R U . . .
H26C H -0.005278 0.277962 0.696177 0.131 Uiso 1 1 calc R U . . .
C27 C 0.0604(12) 0.3464(10) 0.8047(6) 0.057(4) Uani 1 1 d . . . . .
H27A H -0.027794 0.355987 0.794481 0.086 Uiso 1 1 calc R U . . .
H27B H 0.090965 0.396976 0.830110 0.086 Uiso 1 1 calc R U . . .
H27C H 0.069480 0.289991 0.828426 0.086 Uiso 1 1 calc R U . . .
C28 C 0.5790(10) 0.4667(8) 0.7478(5) 0.025(3) Uani 1 1 d . . . . .
H28 H 0.546998 0.503926 0.711949 0.030 Uiso 1 1 calc R U . . .
C29 C 0.7102(10) 0.4354(9) 0.7311(5) 0.036(3) Uani 1 1 d . . . . .
H29A H 0.763039 0.488056 0.722691 0.055 Uiso 1 1 calc R U . . .
H29B H 0.707008 0.396929 0.693619 0.055 Uiso 1 1 calc R U . . .
H29C H 0.745098 0.400938 0.766370 0.055 Uiso 1 1 calc R U . . .
C30 C 0.5848(11) 0.5272(7) 0.8061(5) 0.032(3) Uani 1 1 d . . . . .
H30A H 0.616022 0.492181 0.841940 0.048 Uiso 1 1 calc R U . . .
H30B H 0.501069 0.550047 0.815735 0.048 Uiso 1 1 calc R U . . .
H30C H 0.640937 0.578211 0.798085 0.048 Uiso 1 1 calc R U . . .
C31 C 0.4787(11) 0.3618(7) 0.4315(6) 0.038(3) Uani 1 1 d . . . . .
H31 H 0.418989 0.314338 0.432067 0.046 Uiso 1 1 calc R U . . .
C32 C 0.6080(13) 0.3507(9) 0.4324(6) 0.050(4) Uani 1 1 d . . . . .
H32 H 0.651648 0.294907 0.434436 0.060 Uiso 1 1 calc R U . . .
C33 C 0.6609(13) 0.4358(11) 0.4300(6) 0.056(4) Uani 1 1 d . . . . .
H33 H 0.747670 0.448582 0.427963 0.067 Uiso 1 1 calc R U . . .
C34 C 0.5646(13) 0.5001(8) 0.4309(6) 0.042(3) Uani 1 1 d . . . . .
H34 H 0.574595 0.563893 0.432349 0.050 Uiso 1 1 calc R U . . .
C35 C 0.4515(10) 0.4535(7) 0.4295(5) 0.031(3) Uani 1 1 d . . . . .
H35 H 0.370643 0.479647 0.427478 0.037 Uiso 1 1 calc R U . . .
C36 C 0.6284(10) 0.3464(7) 0.5606(5) 0.026(3) Uani 1 1 d . . . . .
O36 O 0.6823(8) 0.2941(5) 0.5922(4) 0.039(2) Uani 1 1 d . . . . .
C37 C 0.5750(9) 0.5093(7) 0.5658(6) 0.024(2) Uani 1 1 d . . . . .
O37 O 0.5952(7) 0.5673(5) 0.6014(4) 0.034(2) Uani 1 1 d . . . . .

loop_
_atom_site_aniso_label
_atom_site_aniso_U_11
_atom_site_aniso_U_22
_atom_site_aniso_U_33
_atom_site_aniso_U_23
_atom_site_aniso_U_13
_atom_site_aniso_U_12
Sn1 0.0215(3) 0.0240(3) 0.0184(3) -0.0009(4) 0.0005(4) -0.0004(4)
Fe1 0.0236(9) 0.0238(9) 0.0189(8) 0.0001(7) 0.0019(7) 0.0023(7)
C1 0.019(7) 0.032(7) 0.020(6) 0.005(5) -0.002(5) -0.004(5)
N1 0.029(7) 0.028(6) 0.033(6) 0.007(5) -0.003(5) -0.007(5)
C2 0.018(6) 0.028(7) 0.012(6) 0.002(5) 0.001(5) 0.005(5)
C3 0.024(7) 0.023(7) 0.030(6) 0.001(5) 0.001(5) 0.008(5)
C4 0.039(7) 0.035(7) 0.010(5) -0.006(5) 0.001(5) 0.006(6)
C5 0.027(6) 0.027(7) 0.020(6) -0.001(5) -0.008(5) -0.004(5)
C6 0.019(7) 0.028(6) 0.024(6) 0.007(5) -0.006(5) 0.005(5)
C7 0.010(5) 0.017(5) 0.014(6) -0.003(4) 0.000(4) 0.002(4)
C8 0.013(5) 0.015(6) 0.020(5) 0.002(4) 0.003(4) -0.003(4)
C9 0.025(6) 0.032(7) 0.013(6) -0.004(5) -0.003(5) 0.001(5)
C10 0.036(6) 0.031(6) 0.019(5) 0.003(5) 0.006(7) 0.015(6)
C11 0.018(6) 0.019(6) 0.031(7) 0.004(5) -0.014(5) 0.000(5)
C12 0.024(6) 0.014(6) 0.032(7) 0.001(5) -0.001(5) 0.005(5)
C13 0.025(7) 0.026(6) 0.024(6) 0.001(5) -0.001(5) -0.003(5)
C14 0.033(7) 0.020(6) 0.049(8) 0.009(6) 0.007(6) -0.002(5)
C15 0.038(7) 0.017(6) 0.037(8) -0.005(5) -0.002(5) -0.017(5)
C16 0.029(6) 0.021(6) 0.027(6) 0.006(6) 0.003(6) -0.013(5)
C17 0.026(7) 0.045(8) 0.045(9) 0.018(6) 0.000(6) 0.005(6)
C18 0.032(7) 0.032(7) 0.047(7) 0.008(7) -0.009(6) -0.010(7)
C19 0.021(6) 0.029(7) 0.012(5) 0.000(4) -0.001(4) -0.004(5)
C20 0.021(6) 0.028(7) 0.019(6) 0.005(5) 0.003(5) 0.001(5)
C21 0.045(9) 0.031(7) 0.019(6) -0.001(5) -0.002(6) -0.007(6)
C22 0.048(8) 0.032(7) 0.020(6) 0.010(6) -0.008(6) -0.001(7)
C23 0.030(7) 0.041(8) 0.025(7) -0.003(6) 0.001(6) 0.003(6)
C24 0.019(5) 0.027(6) 0.019(5) -0.007(6) 0.001(4) 0.001(6)
C25 0.023(7) 0.039(7) 0.029(6) 0.003(6) -0.008(5) -0.010(6)
C26 0.046(10) 0.139(17) 0.077(12) -0.069(12) 0.008(9) -0.020(11)
C27 0.032(8) 0.098(13) 0.042(8) -0.027(8) -0.009(7) 0.017(8)
C28 0.024(7) 0.032(7) 0.019(6) 0.005(5) -0.002(5) 0.000(5)
C29 0.027(7) 0.055(9) 0.027(7) 0.001(6) 0.002(5) 0.002(6)
C30 0.040(8) 0.031(7) 0.025(7) 0.002(5) 0.002(6) -0.013(6)
C31 0.049(8) 0.040(8) 0.026(6) -0.004(7) -0.003(7) -0.004(6)
C32 0.069(10) 0.059(9) 0.021(7) -0.003(8) 0.001(8) 0.032(8)
C33 0.032(7) 0.113(12) 0.022(6) 0.001(9) -0.001(8) -0.011(9)
C34 0.076(10) 0.026(7) 0.023(6) -0.009(7) -0.021(8) -0.012(7)
C35 0.028(6) 0.049(7) 0.014(5) -0.006(6) -0.004(6) 0.017(6)
C36 0.027(7) 0.031(6) 0.020(6) 0.002(5) 0.000(5) 0.002(5)
O36 0.037(6) 0.047(5) 0.032(5) 0.001(4) -0.003(4) 0.007(4)
C37 0.019(6) 0.029(6) 0.023(6) 0.003(6) 0.003(6) 0.002(5)
O37 0.037(5) 0.030(5) 0.036(5) -0.002(4) 0.000(4) 0.006(4)

loop_
_atom_type_symbol
_atom_type_description
_atom_type_scat_dispersion_real
_atom_type_scat_dispersion_imag
_atom_type_scat_source
C C 0.0033 0.0016 'International Tables Vol C Tables 4.2.6.8 and 6.1.1.4'
H H 0.0000 0.0000 'International Tables Vol C Tables 4.2.6.8 and 6.1.1.4'
N N 0.0061 0.0033 'International Tables Vol C Tables 4.2.6.8 and 6.1.1.4'
O O 0.0106 0.0060 'International Tables Vol C Tables 4.2.6.8 and 6.1.1.4'
Fe Fe 0.3463 0.8444 'International Tables Vol C Tables 4.2.6.8 and 6.1.1.4'
Sn Sn -0.6537 1.4246 'International Tables Vol C Tables 4.2.6.8 and 6.1.1.4'

loop_
_geom_angle_atom_site_label_1
_geom_angle_atom_site_label_2
_geom_angle_atom_site_label_3
_geom_angle
_geom_angle_site_symmetry_1
_geom_angle_site_symmetry_3
_geom_angle_publ_flag
C1 Sn1 N1 100.4(4) . . ?
C1 Sn1 Fe1 109.1(3) . . ?
N1 Sn1 Fe1 96.0(2) . . ?
C1 Sn1 H1 115(3) . . ?
N1 Sn1 H1 83(3) . . ?
Fe1 Sn1 H1 135(3) . . ?
C36 Fe1 C37 92.5(5) . . ?
C36 Fe1 C32 92.0(5) . . ?
C37 Fe1 C32 152.0(6) . . ?
C36 Fe1 C34 147.3(5) . . ?
C37 Fe1 C34 97.2(5) . . ?
C32 Fe1 C34 65.7(5) . . ?
C36 Fe1 C33 108.7(5) . . ?
C37 Fe1 C33 114.3(5) . . ?
C32 Fe1 C33 38.6(4) . . ?
C34 Fe1 C33 39.3(5) . . ?
C36 Fe1 C31 113.0(5) . . ?
C37 Fe1 C31 153.7(5) . . ?
C32 Fe1 C31 38.9(4) . . ?
C34 Fe1 C31 64.7(4) . . ?
C33 Fe1 C31 64.3(5) . . ?
C36 Fe1 C35 151.1(5) . . ?
C37 Fe1 C35 116.1(5) . . ?
C32 Fe1 C35 64.9(4) . . ?
C34 Fe1 C35 38.5(4) . . ?
C33 Fe1 C35 64.4(5) . . ?
C31 Fe1 C35 38.1(4) . . ?
C36 Fe1 Sn1 89.0(3) . . ?
C37 Fe1 Sn1 87.8(3) . . ?
C32 Fe1 Sn1 119.9(4) . . ?
C34 Fe1 Sn1 122.4(4) . . ?
C33 Fe1 Sn1 150.2(4) . . ?
C31 Fe1 Sn1 86.9(3) . . ?
C35 Fe1 Sn1 88.4(3) . . ?
C6 C1 C2 117.5(10) . . ?
C6 C1 Sn1 128.3(8) . . ?
C2 C1 Sn1 112.9(7) . . ?
Sn1 N1 H1A 106(8) . . ?
Sn1 N1 H1B 109(8) . . ?
H1A N1 H1B 131(10) . . ?
C3 C2 C1 120.7(9) . . ?
C3 C2 C7 117.9(9) . . ?
C1 C2 C7 121.4(9) . . ?
C4 C3 C2 121.4(10) . . ?
C4 C3 H3 119.3 . . ?
C2 C3 H3 119.3 . . ?
C3 C4 C5 118.2(10) . . ?
C3 C4 H4 120.9 . . ?
C5 C4 H4 120.9 . . ?
C4 C5 C6 121.1(10) . . ?
C4 C5 H5 119.4 . . ?
C6 C5 H5 119.4 . . ?
C1 C6 C5 120.9(10) . . ?
C1 C6 C19 123.5(10) . . ?
C5 C6 C19 115.5(9) . . ?
C8 C7 C12 118.7(9) . . ?
C8 C7 C2 121.4(9) . . ?
C12 C7 C2 119.9(9) . . ?
C9 C8 C7 119.7(9) . . ?
C9 C8 C13 118.1(9) . . ?
C7 C8 C13 122.1(9) . . ?
C10 C9 C8 120.3(10) . . ?
C10 C9 H9 119.8 . . ?
C8 C9 H9 119.8 . . ?
C9 C10 C11 120.8(10) . . ?
C9 C10 H10 119.6 . . ?
C11 C10 H10 119.6 . . ?
C10 C11 C12 121.5(10) . . ?
C10 C11 H11 119.2 . . ?
C12 C11 H11 119.2 . . ?
C11 C12 C7 118.8(10) . . ?
C11 C12 C16 120.6(10) . . ?
C7 C12 C16 120.2(9) . . ?
C14 C13 C8 114.8(9) . . ?
C14 C13 C15 109.1(9) . . ?
C8 C13 C15 109.8(8) . . ?
C14 C13 H13 107.6 . . ?
C8 C13 H13 107.6 . . ?
C15 C13 H13 107.6 . . ?
C13 C14 H14A 109.5 . . ?
C13 C14 H14B 109.5 . . ?
H14A C14 H14B 109.5 . . ?
C13 C14 H14C 109.5 . . ?
H14A C14 H14C 109.5 . . ?
H14B C14 H14C 109.5 . . ?
C13 C15 H15A 109.5 . . ?
C13 C15 H15B 109.5 . . ?
H15A C15 H15B 109.5 . . ?
C13 C15 H15C 109.5 . . ?
H15A C15 H15C 109.5 . . ?
H15B C15 H15C 109.5 . . ?
C18 C16 C17 110.5(9) . . ?
C18 C16 C12 111.8(9) . . ?
C17 C16 C12 109.4(8) . . ?
C18 C16 H16 108.4 . . ?
C17 C16 H16 108.4 . . ?
C12 C16 H16 108.4 . . ?
C16 C17 H17A 109.5 . . ?
C16 C17 H17B 109.5 . . ?
H17A C17 H17B 109.5 . . ?
C16 C17 H17C 109.5 . . ?
H17A C17 H17C 109.5 . . ?
H17B C17 H17C 109.5 . . ?
C16 C18 H18A 109.5 . . ?
C16 C18 H18B 109.5 . . ?
H18A C18 H18B 109.5 . . ?
C16 C18 H18C 109.5 . . ?
H18A C18 H18C 109.5 . . ?
H18B C18 H18C 109.5 . . ?
C20 C19 C24 119.5(10) . . ?
C20 C19 C6 118.6(9) . . ?
C24 C19 C6 121.9(9) . . ?
C21 C20 C19 118.6(10) . . ?
C21 C20 C25 119.1(10) . . ?
C19 C20 C25 122.3(9) . . ?
C22 C21 C20 121.7(11) . . ?
C22 C21 H21 119.2 . . ?
C20 C21 H21 119.2 . . ?
C23 C22 C21 118.6(11) . . ?
C23 C22 H22 120.7 . . ?
C21 C22 H22 120.7 . . ?
C24 C23 C22 122.4(11) . . ?
C24 C23 H23 118.8 . . ?
C22 C23 H23 118.8 . . ?
C23 C24 C19 119.2(10) . . ?
C23 C24 C28 121.0(9) . . ?
C19 C24 C28 119.7(10) . . ?
C27 C25 C26 111.7(11) . . ?
C27 C25 C20 112.2(9) . . ?
C26 C25 C20 112.7(10) . . ?
C27 C25 H25 106.6 . . ?
C26 C25 H25 106.6 . . ?
C20 C25 H25 106.6 . . ?
C25 C26 H26A 109.5 . . ?
C25 C26 H26B 109.5 . . ?
H26A C26 H26B 109.5 . . ?
C25 C26 H26C 109.5 . . ?
H26A C26 H26C 109.5 . . ?
H26B C26 H26C 109.5 . . ?
C25 C27 H27A 109.5 . . ?
C25 C27 H27B 109.5 . . ?
H27A C27 H27B 109.5 . . ?
C25 C27 H27C 109.5 . . ?
H27A C27 H27C 109.5 . . ?
H27B C27 H27C 109.5 . . ?
C29 C28 C30 109.2(10) . . ?
C29 C28 C24 113.3(9) . . ?
C30 C28 C24 110.2(9) . . ?
C29 C28 H28 108.0 . . ?
C30 C28 H28 108.0 . . ?
C24 C28 H28 108.0 . . ?
C28 C29 H29A 109.5 . . ?
C28 C29 H29B 109.5 . . ?
H29A C29 H29B 109.5 . . ?
C28 C29 H29C 109.5 . . ?
H29A C29 H29C 109.5 . . ?
H29B C29 H29C 109.5 . . ?
C28 C30 H30A 109.5 . . ?
C28 C30 H30B 109.5 . . ?
H30A C30 H30B 109.5 . . ?
C28 C30 H30C 109.5 . . ?
H30A C30 H30C 109.5 . . ?
H30B C30 H30C 109.5 . . ?
C35 C31 C32 108.9(11) . . ?
C35 C31 Fe1 72.2(7) . . ?
C32 C31 Fe1 69.4(8) . . ?
C35 C31 H31 125.6 . . ?
C32 C31 H31 125.6 . . ?
Fe1 C31 H31 124.4 . . ?
C33 C32 C31 107.4(11) . . ?
C33 C32 Fe1 71.3(8) . . ?
C31 C32 Fe1 71.7(7) . . ?
C33 C32 H32 126.3 . . ?
C31 C32 H32 126.3 . . ?
Fe1 C32 H32 122.5 . . ?
C32 C33 C34 108.4(11) . . ?
C32 C33 Fe1 70.1(8) . . ?
C34 C33 Fe1 70.1(8) . . ?
C32 C33 H33 125.8 . . ?
C34 C33 H33 125.8 . . ?
Fe1 C33 H33 125.7 . . ?
C35 C34 C33 107.6(10) . . ?
C35 C34 Fe1 72.9(7) . . ?
C33 C34 Fe1 70.7(7) . . ?
C35 C34 H34 126.2 . . ?
C33 C34 H34 126.2 . . ?
Fe1 C34 H34 121.9 . . ?
C31 C35 C34 107.5(10) . . ?
C31 C35 Fe1 69.7(7) . . ?
C34 C35 Fe1 68.6(7) . . ?
C31 C35 H35 126.2 . . ?
C34 C35 H35 126.2 . . ?
Fe1 C35 H35 127.0 . . ?
O36 C36 Fe1 177.5(9) . . ?
O37 C37 Fe1 176.1(9) . . ?

loop_
_geom_bond_atom_site_label_1
_geom_bond_atom_site_label_2
_geom_bond_distance
_geom_bond_site_symmetry_2
_geom_bond_publ_flag
Sn1 C1 2.292(11) . ?
Sn1 N1 2.434(10) . ?
Sn1 Fe1 2.6704(17) . ?
Sn1 H1 1.70(9) . ?
Fe1 C36 1.702(11) . ?
Fe1 C37 1.730(12) . ?
Fe1 C32 2.080(13) . ?
Fe1 C34 2.087(13) . ?
Fe1 C33 2.095(13) . ?
Fe1 C31 2.110(12) . ?
Fe1 C35 2.142(11) . ?
C1 C6 1.394(14) . ?
C1 C2 1.410(14) . ?
N1 H1A 0.866(14) . ?
N1 H1B 0.868(14) . ?
C2 C3 1.397(13) . ?
C2 C7 1.512(13) . ?
C3 C4 1.383(13) . ?
C3 H3 0.9500 . ?
C4 C5 1.390(14) . ?
C4 H4 0.9500 . ?
C5 C6 1.404(14) . ?
C5 H5 0.9500 . ?
C6 C19 1.497(13) . ?
C7 C8 1.408(12) . ?
C7 C12 1.428(13) . ?
C8 C9 1.397(13) . ?
C8 C13 1.511(13) . ?
C9 C10 1.364(14) . ?
C9 H9 0.9500 . ?
C10 C11 1.368(13) . ?
C10 H10 0.9500 . ?
C11 C12 1.381(14) . ?
C11 H11 0.9500 . ?
C12 C16 1.539(13) . ?
C13 C14 1.511(14) . ?
C13 C15 1.535(14) . ?
C13 H13 1.0000 . ?
C14 H14A 0.9800 . ?
C14 H14B 0.9800 . ?
C14 H14C 0.9800 . ?
C15 H15A 0.9800 . ?
C15 H15B 0.9800 . ?
C15 H15C 0.9800 . ?
C16 C18 1.528(14) . ?
C16 C17 1.530(14) . ?
C16 H16 1.0000 . ?
C17 H17A 0.9800 . ?
C17 H17B 0.9800 . ?
C17 H17C 0.9800 . ?
C18 H18A 0.9800 . ?
C18 H18B 0.9800 . ?
C18 H18C 0.9800 . ?
C19 C20 1.411(14) . ?
C19 C24 1.418(13) . ?
C20 C21 1.405(15) . ?
C20 C25 1.528(15) . ?
C21 C22 1.387(17) . ?
C21 H21 0.9500 . ?
C22 C23 1.379(15) . ?
C22 H22 0.9500 . ?
C23 C24 1.379(15) . ?
C23 H23 0.9500 . ?
C24 C28 1.539(15) . ?
C25 C27 1.476(14) . ?
C25 C26 1.500(16) . ?
C25 H25 1.0000 . ?
C26 H26A 0.9800 . ?
C26 H26B 0.9800 . ?
C26 H26C 0.9800 . ?
C27 H27A 0.9800 . ?
C27 H27B 0.9800 . ?
C27 H27C 0.9800 . ?
C28 C29 1.522(15) . ?
C28 C30 1.532(15) . ?
C28 H28 1.0000 . ?
C29 H29A 0.9800 . ?
C29 H29B 0.9800 . ?
C29 H29C 0.9800 . ?
C30 H30A 0.9800 . ?
C30 H30B 0.9800 . ?
C30 H30C 0.9800 . ?
C31 C35 1.388(14) . ?
C31 C32 1.396(16) . ?
C31 H31 0.9500 . ?
C32 C33 1.382(16) . ?
C32 H32 0.9500 . ?
C33 C34 1.405(17) . ?
C33 H33 0.9500 . ?
C34 C35 1.395(15) . ?
C34 H34 0.9500 . ?
C35 H35 0.9500 . ?
C36 O36 1.177(12) . ?
C37 O37 1.163(12) . ?

loop_
_geom_torsion_atom_site_label_1
_geom_torsion_atom_site_label_2
_geom_torsion_atom_site_label_3
_geom_torsion_atom_site_label_4
_geom_torsion
_geom_torsion_site_symmetry_1
_geom_torsion_site_symmetry_2
_geom_torsion_site_symmetry_3
_geom_torsion_site_symmetry_4
_geom_torsion_publ_flag
C6 C1 C2 C3 4.6(15) . . . . ?
Sn1 C1 C2 C3 172.6(8) . . . . ?
C6 C1 C2 C7 -173.4(9) . . . . ?
Sn1 C1 C2 C7 -5.3(12) . . . . ?
C1 C2 C3 C4 -1.6(16) . . . . ?
C7 C2 C3 C4 176.5(9) . . . . ?
C2 C3 C4 C5 -1.0(16) . . . . ?
C3 C4 C5 C6 0.4(16) . . . . ?
C2 C1 C6 C5 -5.2(15) . . . . ?
Sn1 C1 C6 C5 -171.1(8) . . . . ?
C2 C1 C6 C19 169.8(10) . . . . ?
Sn1 C1 C6 C19 3.9(15) . . . . ?
C4 C5 C6 C1 2.8(16) . . . . ?
C4 C5 C6 C19 -172.6(9) . . . . ?
C3 C2 C7 C8 73.2(12) . . . . ?
C1 C2 C7 C8 -108.7(12) . . . . ?
C3 C2 C7 C12 -104.4(11) . . . . ?
C1 C2 C7 C12 73.7(13) . . . . ?
C12 C7 C8 C9 -4.1(14) . . . . ?
C2 C7 C8 C9 178.3(9) . . . . ?
C12 C7 C8 C13 172.1(9) . . . . ?
C2 C7 C8 C13 -5.5(14) . . . . ?
C7 C8 C9 C10 0.5(15) . . . . ?
C13 C8 C9 C10 -175.9(9) . . . . ?
C8 C9 C10 C11 2.6(15) . . . . ?
C9 C10 C11 C12 -1.9(16) . . . . ?
C10 C11 C12 C7 -1.8(15) . . . . ?
C10 C11 C12 C16 170.8(9) . . . . ?
C8 C7 C12 C11 4.7(14) . . . . ?
C2 C7 C12 C11 -177.6(9) . . . . ?
C8 C7 C12 C16 -167.8(9) . . . . ?
C2 C7 C12 C16 9.8(13) . . . . ?
C9 C8 C13 C14 -45.0(13) . . . . ?
C7 C8 C13 C14 138.7(10) . . . . ?
C9 C8 C13 C15 78.4(11) . . . . ?
C7 C8 C13 C15 -97.9(11) . . . . ?
C11 C12 C16 C18 34.2(13) . . . . ?
C7 C12 C16 C18 -153.4(9) . . . . ?
C11 C12 C16 C17 -88.5(12) . . . . ?
C7 C12 C16 C17 83.9(11) . . . . ?
C1 C6 C19 C20 -88.9(13) . . . . ?
C5 C6 C19 C20 86.4(12) . . . . ?
C1 C6 C19 C24 92.4(12) . . . . ?
C5 C6 C19 C24 -92.4(12) . . . . ?
C24 C19 C20 C21 -1.8(15) . . . . ?
C6 C19 C20 C21 179.4(9) . . . . ?
C24 C19 C20 C25 176.8(9) . . . . ?
C6 C19 C20 C25 -2.0(15) . . . . ?
C19 C20 C21 C22 -0.3(17) . . . . ?
C25 C20 C21 C22 -178.9(10) . . . . ?
C20 C21 C22 C23 1.9(17) . . . . ?
C21 C22 C23 C24 -1.5(17) . . . . ?
C22 C23 C24 C19 -0.6(16) . . . . ?
C22 C23 C24 C28 175.1(10) . . . . ?
C20 C19 C24 C23 2.3(15) . . . . ?
C6 C19 C24 C23 -178.9(9) . . . . ?
C20 C19 C24 C28 -173.5(9) . . . . ?
C6 C19 C24 C28 5.2(14) . . . . ?
C21 C20 C25 C27 65.6(14) . . . . ?
C19 C20 C25 C27 -113.0(12) . . . . ?
C21 C20 C25 C26 -61.5(15) . . . . ?
C19 C20 C25 C26 119.9(13) . . . . ?
C23 C24 C28 C29 36.5(14) . . . . ?
C19 C24 C28 C29 -147.8(9) . . . . ?
C23 C24 C28 C30 -86.3(12) . . . . ?
C19 C24 C28 C30 89.5(11) . . . . ?
C35 C31 C32 C33 -1.0(17) . . . . ?
Fe1 C31 C32 C33 -62.7(10) . . . . ?
C35 C31 C32 Fe1 61.7(10) . . . . ?
C31 C32 C33 C34 3.2(16) . . . . ?
Fe1 C32 C33 C34 -59.8(10) . . . . ?
C31 C32 C33 Fe1 63.0(10) . . . . ?
C32 C33 C34 C35 -4.2(16) . . . . ?
Fe1 C33 C34 C35 -64.0(9) . . . . ?
C32 C33 C34 Fe1 59.8(10) . . . . ?
C32 C31 C35 C34 -1.6(16) . . . . ?
Fe1 C31 C35 C34 58.4(9) . . . . ?
C32 C31 C35 Fe1 -60.0(10) . . . . ?
C33 C34 C35 C31 3.5(15) . . . . ?
Fe1 C34 C35 C31 -59.0(9) . . . . ?
C33 C34 C35 Fe1 62.6(9) . . . . ?
